data_4335037
loop_
_publ_author_name
'Debasish Jana'
'Ganesan Mani'
'Carola Schulzke'

_publ_contact_author_address
;Department of Chemistry
Indian Institute of Technology-Kharagpur
Kharagpur, India 721 302
;
_publ_contact_author_email gmani@chem.iitkgp.ernet.in
_publ_contact_author_fax 91-3222-282252
_publ_contact_author_name 'Mani, Ganesan.'
_publ_contact_author_phone 91-3222-282320
_publ_section_title
;
 Synthesis of Novel Polyazacryptands for Recognition of Tetrahedral
 Oxoanions and Their X-ray Structures
;
_journal_name_full 'Inorganic Chemistry'
_journal_page_first 6427
_journal_page_last 6439
_journal_paper_doi 10.1021/ic400319b
_journal_volume 52
_journal_year 2013
_chemical_formula_sum 'C39 H54 N11 O4 P'
_chemical_formula_weight 771.90
_chemical_name_systematic
;
 ?
;
_space_group_IT_number 9
_symmetry_cell_setting monoclinic
_symmetry_space_group_name_Hall 'C -2yc'
_symmetry_space_group_name_H-M 'C 1 c 1'
_atom_sites_solution_hydrogens geom
_atom_sites_solution_primary direct
_atom_sites_solution_secondary difmap
_audit_creation_method SHELXL-97
_cell_angle_alpha 90.00
_cell_angle_beta 104.148(10)
_cell_angle_gamma 90.00
_cell_formula_units_Z 4
_cell_length_a 22.635(5)
_cell_length_b 15.677(3)
_cell_length_c 11.689(3)
_cell_measurement_reflns_used 25110
_cell_measurement_temperature 293(2)
_cell_measurement_theta_max 26.39
_cell_measurement_theta_min 1.60
_cell_volume 4022.0(16)
_computing_structure_refinement 'SHELXL-97 (Sheldrick, 2008)'
_computing_structure_solution 'SHELXS-97 (Sheldrick, 1990)'
_diffrn_ambient_temperature 293(2)
_diffrn_measured_fraction_theta_full 0.987
_diffrn_measured_fraction_theta_max 0.987
_diffrn_measurement_device_type 'Bruker CCD APEX 2'
_diffrn_measurement_method hemisphere
_diffrn_radiation_monochromator graphite
_diffrn_radiation_source 'fine-focus sealed tube'
_diffrn_radiation_type MoK\a
_diffrn_radiation_wavelength 0.71073
_diffrn_reflns_av_R_equivalents 0.1090
_diffrn_reflns_av_sigmaI/netI 0.1313
_diffrn_reflns_limit_h_max 28
_diffrn_reflns_limit_h_min -28
_diffrn_reflns_limit_k_max 18
_diffrn_reflns_limit_k_min -19
_diffrn_reflns_limit_l_max 14
_diffrn_reflns_limit_l_min -14
_diffrn_reflns_number 25110
_diffrn_reflns_theta_full 26.39
_diffrn_reflns_theta_max 26.39
_diffrn_reflns_theta_min 1.60
_exptl_absorpt_coefficient_mu 0.123
_exptl_absorpt_correction_T_max 0.982
_exptl_absorpt_correction_T_min 0.977
_exptl_absorpt_correction_type multi-scan
_exptl_absorpt_process_details SADABS
_exptl_crystal_colour Colorless
_exptl_crystal_density_diffrn 1.275
_exptl_crystal_description prism
_exptl_crystal_F_000 1648
_exptl_crystal_size_max 0.260
_exptl_crystal_size_mid 0.156
_exptl_crystal_size_min 0.144
_refine_diff_density_max 0.674
_refine_diff_density_min -0.307
_refine_diff_density_rms 0.096
_refine_ls_abs_structure_details 'Flack H D (1983), Acta Cryst. A39, 876-881'
_refine_ls_abs_structure_Flack 0.3(2)
_refine_ls_extinction_method none
_refine_ls_goodness_of_fit_ref 0.957
_refine_ls_hydrogen_treatment mixed
_refine_ls_matrix_type full
_refine_ls_number_parameters 546
_refine_ls_number_reflns 7527
_refine_ls_number_restraints 23
_refine_ls_restrained_S_all 0.956
_refine_ls_R_factor_all 0.1555
_refine_ls_R_factor_gt 0.0957
_refine_ls_shift/su_max 0.000
_refine_ls_shift/su_mean 0.000
_refine_ls_structure_factor_coef Fsqd
_refine_ls_weighting_details 'calc w=1/[\s^2^(Fo^2^)+(0.1218P)^2^+8.3061P] where P=(Fo^2^+2Fc^2^)/3'
_refine_ls_weighting_scheme calc
_refine_ls_wR_factor_gt 0.2184
_refine_ls_wR_factor_ref 0.2458
_reflns_number_gt 4273
_reflns_number_total 7527
_reflns_threshold_expression >2\s(I)
_cod_data_source_file ic400319b_si_002_5.cif
_cod_data_source_block 6(po4)
_cod_original_cell_volume 4022.1(16)
_cod_database_code 4335037

loop_
_symmetry_equiv_pos_as_xyz
'x, y, z'
'x, -y, z+1/2'
'x+1/2, y+1/2, z'
'x+1/2, -y+1/2, z+1/2'

loop_
_atom_site_label
_atom_site_type_symbol
_atom_site_fract_x
_atom_site_fract_y
_atom_site_fract_z
_atom_site_U_iso_or_equiv
_atom_site_adp_type
_atom_site_occupancy
_atom_site_symmetry_multiplicity
_atom_site_calc_flag
_atom_site_refinement_flags
_atom_site_disorder_assembly
_atom_site_disorder_group
C1 C 0.7083(3) 0.7917(5) 0.6318(6) 0.0333(16) Uani 1 1 d . . .
H1A H 0.7414 0.8032 0.5947 0.040 Uiso 1 1 calc R . .
H1B H 0.7234 0.7526 0.6967 0.040 Uiso 1 1 calc R . .
C2 C 0.6897(3) 0.8739(4) 0.6800(6) 0.0306(15) Uani 1 1 d . . .
C3 C 0.7206(3) 0.9478(5) 0.7090(8) 0.050(2) Uani 1 1 d . . .
H3 H 0.7589 0.9610 0.6985 0.060 Uiso 1 1 calc R . .
C4 C 0.6825(4) 1.0011(5) 0.7588(7) 0.048(2) Uani 1 1 d . . .
H4A H 0.6919 1.0554 0.7897 0.057 Uiso 1 1 calc R . .
C5 C 0.6293(3) 0.9574(4) 0.7529(6) 0.0289(14) Uani 1 1 d . . .
C6 C 0.5714(3) 0.9930(4) 0.7710(7) 0.0377(17) Uani 1 1 d . . .
H6A H 0.5415 0.9915 0.6958 0.045 Uiso 1 1 calc R . .
H6B H 0.5784 1.0525 0.7929 0.045 Uiso 1 1 calc R . .
C7 C 0.5870(4) 0.9471(5) 0.9802(7) 0.047(2) Uani 1 1 d . . .
H7A H 0.6225 0.9155 0.9743 0.071 Uiso 1 1 calc R . .
H7B H 0.5682 0.9196 1.0356 0.071 Uiso 1 1 calc R . .
H7C H 0.5987 1.0040 1.0066 0.071 Uiso 1 1 calc R . .
C8 C 0.4871(4) 0.9999(5) 0.8684(8) 0.0457(19) Uani 1 1 d . . .
H8A H 0.5000 1.0567 0.8969 0.055 Uiso 1 1 calc R . .
H8B H 0.4622 1.0060 0.7886 0.055 Uiso 1 1 calc R . .
C9 C 0.4482(3) 0.9659(5) 0.9416(7) 0.0389(17) Uani 1 1 d . . .
C10 C 0.4230(4) 1.0061(5) 1.0220(8) 0.050(2) Uani 1 1 d . . .
H10 H 0.4328 1.0605 1.0526 0.060 Uiso 1 1 calc R . .
C11 C 0.3802(4) 0.9517(5) 1.0501(7) 0.049(2) Uani 1 1 d . . .
H11 H 0.3564 0.9628 1.1028 0.059 Uiso 1 1 calc R . .
C12 C 0.3798(3) 0.8778(5) 0.9849(6) 0.0404(18) Uani 1 1 d . . .
C13 C 0.3446(4) 0.7957(5) 0.9820(7) 0.0433(19) Uani 1 1 d . . .
H13A H 0.3686 0.7559 1.0381 0.052 Uiso 1 1 calc R . .
H13B H 0.3073 0.8072 1.0061 0.052 Uiso 1 1 calc R . .
C14 C 0.3122(3) 0.6669(5) 0.8689(8) 0.0443(19) Uani 1 1 d . . .
H14A H 0.2982 0.6457 0.7889 0.053 Uiso 1 1 calc R . .
H14B H 0.2790 0.6615 0.9076 0.053 Uiso 1 1 calc R . .
C15 C 0.3659(3) 0.6147(5) 0.9343(7) 0.0442(19) Uani 1 1 d . . .
C16 C 0.3699(4) 0.5492(5) 1.0130(8) 0.053(2) Uani 1 1 d . . .
H16 H 0.3384 0.5277 1.0427 0.063 Uiso 1 1 calc R . .
C17 C 0.4307(4) 0.5206(5) 1.0410(8) 0.051(2) Uani 1 1 d . . .
H17 H 0.4463 0.4754 1.0908 0.061 Uiso 1 1 calc R . .
C18 C 0.4632(3) 0.5718(5) 0.9809(7) 0.0419(18) Uani 1 1 d . . .
C19 C 0.5294(4) 0.5804(6) 0.9896(7) 0.052(2) Uani 1 1 d . . .
H19A H 0.5511 0.5415 1.0499 0.063 Uiso 1 1 calc R . .
H19B H 0.5418 0.6379 1.0154 0.063 Uiso 1 1 calc R . .
C20 C 0.5341(4) 0.4731(4) 0.8391(8) 0.050(2) Uani 1 1 d . . .
H20A H 0.4910 0.4638 0.8243 0.075 Uiso 1 1 calc R . .
H20B H 0.5550 0.4349 0.8998 0.075 Uiso 1 1 calc R . .
H20C H 0.5472 0.4628 0.7681 0.075 Uiso 1 1 calc R . .
C21 C 0.6147(4) 0.5803(5) 0.9010(7) 0.0467(19) Uani 1 1 d . . .
H21A H 0.6356 0.5426 0.9637 0.056 Uiso 1 1 calc R . .
H21B H 0.6218 0.6383 0.9302 0.056 Uiso 1 1 calc R . .
C22 C 0.6442(3) 0.5702(5) 0.7981(7) 0.0449(19) Uani 1 1 d . . .
C23 C 0.6902(4) 0.5174(6) 0.7868(8) 0.058(2) Uani 1 1 d . . .
H23 H 0.7066 0.4728 0.8370 0.070 Uiso 1 1 calc R . .
C24 C 0.7079(4) 0.5424(6) 0.6870(8) 0.059(2) Uani 1 1 d . . .
H24 H 0.7395 0.5185 0.6598 0.071 Uiso 1 1 calc R . .
C25 C 0.6710(3) 0.6084(5) 0.6345(7) 0.0386(18) Uani 1 1 d . . .
C26 C 0.6694(3) 0.6603(5) 0.5279(7) 0.0374(17) Uani 1 1 d . . .
H26A H 0.7079 0.6541 0.5060 0.045 Uiso 1 1 calc R . .
H26B H 0.6374 0.6391 0.4631 0.045 Uiso 1 1 calc R . .
C27 C 0.6383(3) 0.7976(5) 0.4355(7) 0.0374(17) Uani 1 1 d . . .
H27A H 0.6686 0.7906 0.3902 0.045 Uiso 1 1 calc R . .
H27B H 0.6368 0.8578 0.4539 0.045 Uiso 1 1 calc R . .
C28 C 0.5785(3) 0.7727(4) 0.3604(7) 0.0329(16) Uani 1 1 d . . .
C29 C 0.5576(4) 0.7640(5) 0.2433(7) 0.0441(19) Uani 1 1 d . . .
H29 H 0.5800 0.7711 0.1870 0.053 Uiso 1 1 calc R . .
C30 C 0.4951(3) 0.7419(5) 0.2211(7) 0.0414(18) Uani 1 1 d . . .
H30 H 0.4685 0.7360 0.1471 0.050 Uiso 1 1 calc R . .
C31 C 0.4811(3) 0.7312(4) 0.3239(7) 0.0390(18) Uani 1 1 d . . .
C32 C 0.4272(4) 0.6897(5) 0.3494(8) 0.048(2) Uani 1 1 d . . .
H32A H 0.4413 0.6418 0.4013 0.058 Uiso 1 1 calc R . .
H32B H 0.4027 0.6667 0.2760 0.058 Uiso 1 1 calc R . .
C33 C 0.3596(4) 0.8167(6) 0.3305(7) 0.052(2) Uani 1 1 d . . .
H33A H 0.3336 0.8490 0.3679 0.078 Uiso 1 1 calc R . .
H33B H 0.3365 0.7962 0.2555 0.078 Uiso 1 1 calc R . .
H33C H 0.3921 0.8525 0.3190 0.078 Uiso 1 1 calc R . .
C34 C 0.3364(4) 0.6853(5) 0.4317(8) 0.0482(19) Uani 1 1 d . . .
H34A H 0.3115 0.6641 0.3575 0.058 Uiso 1 1 calc R . .
H34B H 0.3563 0.6367 0.4762 0.058 Uiso 1 1 calc R . .
C35 C 0.2954(4) 0.7262(5) 0.4994(7) 0.0454(19) Uani 1 1 d . . .
C36 C 0.2339(4) 0.7220(7) 0.4784(9) 0.069(3) Uani 1 1 d . . .
H36 H 0.2073 0.7033 0.4092 0.083 Uiso 1 1 calc R . .
C37 C 0.2180(4) 0.7507(7) 0.5788(8) 0.072(3) Uani 1 1 d . . .
H37 H 0.1787 0.7539 0.5895 0.087 Uiso 1 1 calc R . .
C38 C 0.2703(3) 0.7736(5) 0.6596(7) 0.0391(18) Uani 1 1 d . . .
C39 C 0.2812(3) 0.8074(6) 0.7813(7) 0.047(2) Uani 1 1 d . . .
H39A H 0.2436 0.8051 0.8069 0.057 Uiso 1 1 calc R . .
H39B H 0.2937 0.8666 0.7821 0.057 Uiso 1 1 calc R . .
N1 N 0.6587(3) 0.7508(3) 0.5462(5) 0.0283(13) Uani 1 1 d . . .
H1N H 0.607(6) 0.741(6) 0.596(10) 0.034 Uiso 0.60 1 d P . .
N2 N 0.6346(3) 0.8808(3) 0.7040(5) 0.0325(13) Uani 1 1 d D . .
H2N H 0.606(3) 0.827(3) 0.717(6) 0.039 Uiso 1 1 d D . .
N3 N 0.5431(3) 0.9505(4) 0.8623(5) 0.0384(15) Uani 1 1 d . . .
H3N H 0.529(6) 0.887(8) 0.814(11) 0.046 Uiso 0.60 1 d P . .
N4 N 0.4213(3) 0.8866(4) 0.9190(5) 0.0354(13) Uani 1 1 d D . .
H4N H 0.396(3) 0.862(4) 0.833(4) 0.043 Uiso 1 1 d D . .
N5 N 0.3296(3) 0.7573(4) 0.8663(6) 0.0363(15) Uani 1 1 d . . .
H5N H 0.377(6) 0.770(8) 0.826(10) 0.044 Uiso 0.60 1 d P . .
N6 N 0.4215(3) 0.6294(4) 0.9165(6) 0.0475(16) Uani 1 1 d D . .
H6N H 0.432(4) 0.651(5) 0.834(5) 0.057 Uiso 1 1 d D . .
N7 N 0.5484(3) 0.5630(4) 0.8781(5) 0.0385(14) Uani 1 1 d . . .
H7N H 0.525(6) 0.619(7) 0.793(11) 0.046 Uiso 0.60 1 d P . .
N8 N 0.6326(3) 0.6249(4) 0.7045(6) 0.0397(15) Uani 1 1 d D . .
H8N H 0.594(3) 0.667(4) 0.665(6) 0.048 Uiso 1 1 d D . .
N9 N 0.5312(3) 0.7521(4) 0.4118(5) 0.0354(13) Uani 1 1 d D . .
H9N H 0.531(4) 0.756(4) 0.505(4) 0.042 Uiso 1 1 d D . .
N10 N 0.3852(3) 0.7441(4) 0.4055(6) 0.0385(14) Uani 1 1 d . . .
H10N H 0.415(6) 0.759(7) 0.504(12) 0.046 Uiso 0.60 1 d P . .
N11 N 0.3171(3) 0.7565(4) 0.6102(6) 0.0416(15) Uani 1 1 d D . .
H11N H 0.363(2) 0.774(5) 0.656(6) 0.050 Uiso 1 1 d D . .
O1 O 0.5481(2) 0.7559(3) 0.6538(5) 0.0288(16) Uani 0.806(9) 1 d PD A 1
O2 O 0.4372(3) 0.7930(4) 0.6178(5) 0.0390(18) Uani 0.806(9) 1 d PD A 1
O3 O 0.4744(3) 0.6563(4) 0.7183(6) 0.0368(16) Uani 0.806(9) 1 d PD A 1
O4 O 0.5027(3) 0.7948(4) 0.8236(5) 0.0383(18) Uani 0.806(9) 1 d PD A 1
O1A O 0.4378(9) 0.7576(12) 0.7656(19) 0.022(6) Uiso 0.194(9) 1 d PD A 2
O2A O 0.4745(13) 0.7916(16) 0.583(2) 0.050(8) Uiso 0.194(9) 1 d PD A 2
O3A O 0.5041(11) 0.6561(12) 0.687(2) 0.026(6) Uiso 0.194(9) 1 d PD A 2
O4A O 0.5500(11) 0.7876(17) 0.785(2) 0.055(9) Uiso 0.194(9) 1 d PD A 2
P1 P 0.49115(8) 0.75147(10) 0.70348(15) 0.0254(4) Uani 1 1 d . . .

loop_
_atom_site_aniso_label
_atom_site_aniso_U_11
_atom_site_aniso_U_22
_atom_site_aniso_U_33
_atom_site_aniso_U_23
_atom_site_aniso_U_13
_atom_site_aniso_U_12
C1 0.018(3) 0.045(4) 0.035(4) -0.005(3) 0.004(3) -0.001(3)
C2 0.020(3) 0.040(4) 0.033(4) 0.002(3) 0.010(3) 0.002(3)
C3 0.029(4) 0.043(5) 0.074(6) -0.006(4) 0.005(4) -0.013(3)
C4 0.043(4) 0.038(4) 0.057(5) -0.014(4) 0.003(4) -0.012(4)
C5 0.031(4) 0.030(4) 0.023(3) 0.000(3) 0.000(3) -0.004(3)
C6 0.033(4) 0.029(4) 0.050(5) 0.003(3) 0.007(3) -0.001(3)
C7 0.044(4) 0.054(5) 0.039(5) -0.012(4) 0.002(4) -0.009(4)
C8 0.048(5) 0.032(4) 0.060(5) 0.007(4) 0.019(4) 0.010(3)
C9 0.036(4) 0.036(4) 0.044(4) -0.001(3) 0.010(3) 0.001(3)
C10 0.056(5) 0.039(4) 0.054(5) -0.010(4) 0.012(4) 0.000(4)
C11 0.054(5) 0.055(5) 0.050(5) -0.009(4) 0.034(4) 0.006(4)
C12 0.041(4) 0.044(5) 0.036(4) 0.004(3) 0.008(3) 0.007(3)
C13 0.041(4) 0.045(5) 0.042(5) -0.003(4) 0.008(4) -0.002(4)
C14 0.037(4) 0.042(5) 0.058(5) 0.000(4) 0.020(4) -0.003(3)
C15 0.036(4) 0.050(5) 0.048(5) 0.003(4) 0.013(4) -0.001(3)
C16 0.053(5) 0.053(5) 0.051(5) 0.011(4) 0.011(4) 0.000(4)
C17 0.053(5) 0.045(5) 0.057(6) 0.005(4) 0.016(4) -0.002(4)
C18 0.037(4) 0.054(5) 0.035(4) 0.005(4) 0.010(3) 0.014(4)
C19 0.047(5) 0.064(6) 0.047(5) 0.004(4) 0.012(4) 0.004(4)
C20 0.049(5) 0.035(4) 0.075(6) 0.013(4) 0.032(4) 0.015(4)
C21 0.044(4) 0.051(5) 0.044(5) 0.003(4) 0.007(4) 0.008(4)
C22 0.024(3) 0.052(5) 0.055(5) 0.018(4) 0.002(3) 0.002(3)
C23 0.053(5) 0.059(5) 0.069(6) 0.030(5) 0.026(5) 0.032(4)
C24 0.036(5) 0.072(6) 0.077(7) 0.006(5) 0.028(5) 0.020(4)
C25 0.017(3) 0.045(4) 0.051(5) 0.003(4) 0.003(3) -0.004(3)
C26 0.025(4) 0.041(4) 0.046(4) -0.002(4) 0.007(3) 0.003(3)
C27 0.027(4) 0.046(5) 0.041(4) 0.002(4) 0.013(3) -0.001(3)
C28 0.030(4) 0.024(4) 0.045(5) 0.005(3) 0.009(3) 0.002(3)
C29 0.044(4) 0.057(5) 0.031(4) -0.006(4) 0.009(3) 0.003(4)
C30 0.023(3) 0.055(5) 0.037(5) -0.001(4) -0.009(3) -0.006(3)
C31 0.040(4) 0.037(4) 0.036(4) -0.012(3) 0.002(3) 0.008(3)
C32 0.040(4) 0.045(5) 0.058(5) -0.015(4) 0.008(4) -0.001(3)
C33 0.042(4) 0.066(6) 0.051(5) 0.010(4) 0.018(4) 0.011(4)
C34 0.048(4) 0.048(5) 0.052(5) -0.003(4) 0.019(4) -0.008(4)
C35 0.040(4) 0.048(5) 0.044(5) 0.008(4) 0.003(4) 0.001(3)
C36 0.042(5) 0.097(8) 0.070(7) -0.017(6) 0.016(5) -0.015(5)
C37 0.028(4) 0.145(10) 0.047(5) 0.012(6) 0.015(4) 0.009(5)
C38 0.033(4) 0.045(5) 0.035(4) 0.004(3) 0.002(3) -0.001(3)
C39 0.027(4) 0.063(5) 0.051(5) 0.002(4) 0.008(4) 0.006(4)
N1 0.024(3) 0.029(3) 0.035(3) 0.000(3) 0.012(2) 0.002(2)
N2 0.033(3) 0.031(3) 0.034(3) 0.001(3) 0.007(3) -0.008(2)
N3 0.055(4) 0.034(3) 0.028(3) 0.002(3) 0.013(3) 0.001(3)
N4 0.042(3) 0.038(3) 0.027(3) -0.005(3) 0.010(3) -0.009(3)
N5 0.019(3) 0.053(4) 0.037(4) 0.011(3) 0.006(3) 0.007(3)
N6 0.037(4) 0.056(4) 0.052(4) 0.004(3) 0.017(3) 0.006(3)
N7 0.044(4) 0.041(3) 0.031(3) 0.007(3) 0.011(3) 0.003(3)
N8 0.035(3) 0.036(3) 0.050(4) 0.007(3) 0.012(3) 0.001(3)
N9 0.027(3) 0.043(3) 0.035(3) -0.002(3) 0.007(2) 0.000(3)
N10 0.033(3) 0.035(3) 0.044(4) 0.002(3) 0.005(3) -0.001(3)
N11 0.025(3) 0.051(4) 0.048(4) -0.002(3) 0.006(3) 0.005(3)
O1 0.026(3) 0.036(4) 0.028(3) -0.004(2) 0.012(3) 0.003(2)
O2 0.029(3) 0.046(4) 0.042(4) 0.007(3) 0.010(3) -0.001(3)
O3 0.035(4) 0.026(3) 0.049(4) 0.002(3) 0.011(3) -0.003(2)
O4 0.048(4) 0.033(3) 0.036(4) -0.004(3) 0.015(3) -0.005(3)
P1 0.0192(7) 0.0252(8) 0.0301(8) -0.0011(8) 0.0024(6) -0.0014(7)

loop_
_atom_type_symbol
_atom_type_description
_atom_type_scat_dispersion_real
_atom_type_scat_dispersion_imag
_atom_type_scat_source
C C 0.0033 0.0016 'International Tables Vol C Tables 4.2.6.8 and 6.1.1.4'
H H 0.0000 0.0000 'International Tables Vol C Tables 4.2.6.8 and 6.1.1.4'
N N 0.0061 0.0033 'International Tables Vol C Tables 4.2.6.8 and 6.1.1.4'
O O 0.0106 0.0060 'International Tables Vol C Tables 4.2.6.8 and 6.1.1.4'
P P 0.1023 0.0942 'International Tables Vol C Tables 4.2.6.8 and 6.1.1.4'

loop_
_geom_angle_atom_site_label_1
_geom_angle_atom_site_label_2
_geom_angle_atom_site_label_3
_geom_angle
N1 C1 C2 113.2(5)
N2 C2 C3 109.1(6)
N2 C2 C1 120.2(6)
C3 C2 C1 130.6(6)
C2 C3 C4 106.1(7)
C5 C4 C3 107.3(6)
N2 C5 C4 107.4(6)
N2 C5 C6 124.6(6)
C4 C5 C6 126.8(6)
C5 C6 N3 118.2(6)
C9 C8 N3 118.3(6)
C10 C9 N4 108.0(7)
C10 C9 C8 130.0(7)
N4 C9 C8 120.9(6)
C9 C10 C11 108.1(7)
C12 C11 C10 107.2(7)
N4 C12 C11 108.3(7)
N4 C12 C13 120.5(7)
C11 C12 C13 131.1(7)
N5 C13 C12 112.2(6)
N5 C14 C15 110.2(6)
N6 C15 C16 108.8(7)
N6 C15 C14 119.8(7)
C16 C15 C14 131.3(7)
C15 C16 C17 107.2(8)
C18 C17 C16 107.8(8)
N6 C18 C17 106.0(7)
N6 C18 C19 121.3(7)
C17 C18 C19 131.9(7)
C18 C19 N7 115.1(7)
N7 C21 C22 117.3(6)
C23 C22 N8 107.9(7)
C23 C22 C21 129.3(7)
N8 C22 C21 122.3(7)
C22 C23 C24 107.3(7)
C25 C24 C23 108.7(7)
N8 C25 C24 106.5(7)
N8 C25 C26 121.0(6)
C24 C25 C26 132.5(7)
N1 C26 C25 112.4(6)
N1 C27 C28 116.1(6)
C29 C28 N9 107.5(6)
C29 C28 C27 132.7(7)
N9 C28 C27 119.8(6)
C28 C29 C30 107.4(7)
C31 C30 C29 108.3(7)
C30 C31 N9 108.2(7)
C30 C31 C32 129.1(7)
N9 C31 C32 121.8(7)
C31 C32 N10 118.0(6)
C35 C34 N10 114.7(7)
N11 C35 C36 107.8(8)
N11 C35 C34 121.8(7)
C36 C35 C34 128.6(8)
C35 C36 C37 107.4(9)
C38 C37 C36 108.1(8)
N11 C38 C37 106.7(7)
N11 C38 C39 121.2(6)
C37 C38 C39 132.0(7)
C38 C39 N5 111.8(7)
C1 N1 C27 114.3(6)
C1 N1 C26 113.5(6)
C27 N1 C26 112.7(6)
C5 N2 C2 110.0(6)
C7 N3 C8 110.8(6)
C7 N3 C6 111.3(6)
C8 N3 C6 108.2(5)
C12 N4 C9 108.4(6)
C13 N5 C14 112.7(6)
C13 N5 C39 111.5(6)
C14 N5 C39 111.1(6)
C15 N6 C18 110.0(7)
C21 N7 C20 111.2(6)
C21 N7 C19 107.7(6)
C20 N7 C19 110.6(6)
C25 N8 C22 109.7(6)
C31 N9 C28 108.4(6)
C33 N10 C34 112.9(6)
C33 N10 C32 111.7(6)
C34 N10 C32 107.7(6)
C38 N11 C35 109.9(6)
O2A P1 O2 39.5(11)
O2A P1 O4 128.5(10)
O2 P1 O4 110.2(3)
O2A P1 O1 70.7(11)
O2 P1 O1 110.1(3)
O4 P1 O1 110.9(3)
O2A P1 O4A 113.9(14)
O2 P1 O4A 133.0(10)
O4 P1 O4A 48.7(11)
O1 P1 O4A 62.6(11)
O2A P1 O3A 107.3(13)
O2 P1 O3A 118.4(9)
O4 P1 O3A 123.6(9)
O1 P1 O3A 78.1(10)
O4A P1 O3A 105.7(13)
O2A P1 O1A 111.4(13)
O2 P1 O1A 72.0(8)
O4 P1 O1A 61.4(8)
O1 P1 O1A 171.8(8)
O4A P1 O1A 110.0(13)
O3A P1 O1A 108.2(12)
O2A P1 O3 119.5(11)
O2 P1 O3 107.7(4)
O4 P1 O3 108.4(4)
O1 P1 O3 109.5(3)
O4A P1 O3 118.7(11)
O3A P1 O3 31.5(8)
O1A P1 O3 76.7(7)

loop_
_geom_bond_atom_site_label_1
_geom_bond_atom_site_label_2
_geom_bond_distance
C1 N1 1.457(9)
C1 C2 1.508(9)
C2 N2 1.348(8)
C2 C3 1.352(10)
C3 C4 1.423(12)
C4 C5 1.373(10)
C5 N2 1.347(8)
C5 C6 1.487(10)
C6 N3 1.526(9)
C7 N3 1.490(10)
C8 C9 1.471(10)
C8 N3 1.500(10)
C9 C10 1.367(11)
C9 N4 1.381(9)
C10 C11 1.388(12)
C11 C12 1.385(11)
C12 N4 1.359(9)
C12 C13 1.510(11)
C13 N5 1.443(10)
C14 N5 1.473(9)
C14 C15 1.510(11)
C15 N6 1.344(9)
C15 C16 1.367(11)
C16 C17 1.407(12)
C17 C18 1.390(11)
C18 N6 1.387(10)
C18 C19 1.483(11)
C19 N7 1.494(9)
C20 N7 1.492(9)
C21 N7 1.485(9)
C21 C22 1.520(11)
C22 C23 1.361(11)
C22 N8 1.364(9)
C23 C24 1.379(12)
C24 C25 1.377(11)
C25 N8 1.356(9)
C25 C26 1.482(10)
C26 N1 1.463(9)
C27 N1 1.461(9)
C27 C28 1.473(10)
C28 C29 1.342(10)
C28 N9 1.389(9)
C29 C30 1.418(11)
C30 C31 1.326(11)
C31 N9 1.370(9)
C31 C32 1.477(11)
C32 N10 1.538(9)
C33 N10 1.467(10)
C34 C35 1.502(11)
C34 N10 1.526(10)
C35 N11 1.354(10)
C35 C36 1.355(12)
C36 C37 1.384(13)
C37 C38 1.370(12)
C38 N11 1.351(9)
C38 C39 1.481(11)
C39 N5 1.507(10)
O1 P1 1.539(5)
O2 P1 1.523(6)
O3 P1 1.559(6)
O4 P1 1.523(6)
O1A P1 1.556(19)
O2A P1 1.50(2)
O3A P1 1.546(19)
O4A P1 1.54(2)

loop_
_geom_hbond_atom_site_label_D
_geom_hbond_atom_site_label_H
_geom_hbond_atom_site_label_A
_geom_hbond_distance_DH
_geom_hbond_distance_HA
_geom_hbond_distance_DA
_geom_hbond_angle_DHA
N1 H1N O1 1.44(12) 1.65(12) 3.066(7) 166(8)
N2 H2N O1 1.10(3) 1.74(5) 2.730(8) 148(5)
N2 H2N O4 1.10(3) 2.94(5) 3.836(8) 139(4)
N3 H3N O4A 1.14(12) 1.70(12) 2.73(3) 147(10)
N3 H3N O4A 1.14(12) 1.70(12) 2.73(3) 147(10)
N4 H4N O1A 1.09(3) 2.14(7) 2.79(2) 115(5)
N5 H5N O1A 1.28(13) 1.71(13) 2.965(19) 164(9)
N6 H6N O4 1.10(3) 2.79(7) 3.502(9) 123(5)
N6 H6N O3 1.10(3) 1.85(5) 2.888(10) 156(7)
N6 H6N O1A 1.10(3) 1.87(6) 2.76(2) 135(6)
N7 H7N O3 1.34(12) 1.39(12) 2.628(8) 149(10)
N7 H7N O3A 1.34(12) 1.35(12) 2.65(2) 163(10)
N8 H8N O1 1.10(3) 1.73(4) 2.770(8) 157(6)
N8 H8N O3A 1.10(3) 2.13(7) 2.90(3) 125(5)
N8 H8N O4A 1.10(3) 2.69(7) 3.42(3) 124(5)
N9 H9N O1 1.09(3) 1.69(4) 2.761(8) 167(7)
N9 H9N O2A 1.09(3) 1.84(7) 2.70(3) 133(6)
N10 H10N O2 1.20(14) 1.41(13) 2.589(9) 164(11)
N10 H10N O2A 1.20(14) 1.52(13) 2.63(3) 149(10)
N11 H11N O1A 1.09(3) 1.87(5) 2.89(2) 154(6)
N11 H11N O2 1.09(3) 1.86(6) 2.758(8) 137(6)
